data_7100541
loop_
_publ_author_name
'Enbo Wang'
'Yangguang Li'
'Chao Qin'
'Zhongmin Su'
'Xin-long Wang'

_publ_section_title
;
An unprecedented fivefold interpenetrated lvt network
containing the exceptional racemic motifs originated from nine
interwoven helices
;
_journal_name_full 'Chemical Communications'
_journal_paper_doi 10.1039/b510089e
_journal_year 2005
_chemical_formula_moiety '(C28 H20 Cu2 O12), H 0.5O'
_chemical_formula_sum 'C28 H21 Cu2 O12.5'
_chemical_formula_weight 684.53
_space_group_IT_number 82
_space_group_name_Hall 'I -4'
_space_group_name_H-M_alt 'I -4'
_symmetry_cell_setting tetragonal
_symmetry_Int_Tables_number 82
_symmetry_space_group_name_Hall 'I -4'
_symmetry_space_group_name_H-M 'I -4'
_cell_angle_alpha 90.00
_cell_angle_beta 90.00
_cell_angle_gamma 90.00
_cell_formula_units_Z 8
_cell_length_a 17.832(3)
_cell_length_b 17.832(3)
_cell_length_c 16.876(3)
_cell_measurement_temperature 293(2)
_cell_volume 5366.5(15)
_diffrn_ambient_temperature 293(2)
_exptl_crystal_density_diffrn 1.695
_cod_depositor_comments
;
The following automatic conversions were performed:
'_symmetry_cell_setting' value 'Tetragonal' changed to 'tetragonal'
according to '/home/saulius/struct/CIF-dictionaries/cif_core.dic'
dictionary named 'cif_core.dic' version 2.4.1 from 2010-06-29.

Automatic conversion script
Id: cif_fix_enum 1527 2010-12-29 10:47:43Z saulius 
;
_cod_original_formula_sum 'C28 H21 Cu2 O12.50'
_cod_database_code 7100541

loop_
_symmetry_equiv_pos_as_xyz
'x, y, z'
'-x, -y, z'
'y, -x, -z'
'-y, x, -z'
'x+1/2, y+1/2, z+1/2'
'-x+1/2, -y+1/2, z+1/2'
'y+1/2, -x+1/2, -z+1/2'
'-y+1/2, x+1/2, -z+1/2'

loop_
_atom_site_label
_atom_site_type_symbol
_atom_site_fract_x
_atom_site_fract_y
_atom_site_fract_z
_atom_site_U_iso_or_equiv
_atom_site_adp_type
_atom_site_occupancy
_atom_site_symmetry_multiplicity
_atom_site_calc_flag
_atom_site_refinement_flags
_atom_site_disorder_assembly
_atom_site_disorder_group
Cu1 Cu 0.308316(15) 0.998939(15) 0.184120(17) 0.01263(7) Uani 1 1 d . . .
Cu2 Cu 0.209137(15) 1.004917(15) 0.070862(17) 0.01242(7) Uani 1 1 d . . .
C1 C 0.21772(14) 0.86698(14) 0.14555(15) 0.0167(5) Uani 1 1 d . . .
C2 C 0.20148(14) 0.78656(13) 0.15972(15) 0.0151(5) Uani 1 1 d . . .
C3 C 0.13811(16) 0.75272(15) 0.12818(18) 0.0231(6) Uani 1 1 d . . .
H3A H 0.1032 0.7815 0.1008 0.028 Uiso 1 1 calc R . .
C4 C 0.12650(16) 0.67626(15) 0.13728(18) 0.0246(6) Uani 1 1 d . . .
H4A H 0.0841 0.6537 0.1159 0.030 Uiso 1 1 calc R . .
C5 C 0.17787(15) 0.63437(13) 0.17789(16) 0.0177(5) Uani 1 1 d . . .
C6 C 0.23898(15) 0.66735(14) 0.21296(19) 0.0227(6) Uani 1 1 d . . .
H6A H 0.2720 0.6386 0.2429 0.027 Uiso 1 1 calc R . .
C7 C 0.25128(15) 0.74360(14) 0.20368(17) 0.0217(6) Uani 1 1 d . . .
H7A H 0.2929 0.7660 0.2269 0.026 Uiso 1 1 calc R . .
C8 C 0.36006(15) 0.95612(14) 0.03429(17) 0.0208(6) Uani 1 1 d . . .
C9 C 0.41437(15) 0.92403(15) -0.02401(16) 0.0194(5) Uani 1 1 d . . .
C10 C 0.47931(16) 0.88824(18) 0.00144(18) 0.0280(6) Uani 1 1 d . . .
H10A H 0.4901 0.8864 0.0553 0.034 Uiso 1 1 calc R . .
C11 C 0.52803(16) 0.85540(19) -0.05191(17) 0.0296(7) Uani 1 1 d . . .
H11A H 0.5700 0.8294 -0.0342 0.036 Uiso 1 1 calc R . .
C12 C 0.51325(14) 0.86197(15) -0.13228(16) 0.0182(5) Uani 1 1 d . . .
C13 C 0.44920(15) 0.89688(16) -0.15872(17) 0.0230(6) Uani 1 1 d . . .
H13A H 0.4395 0.9004 -0.2127 0.028 Uiso 1 1 calc R . .
C14 C 0.39935(15) 0.92670(16) -0.10457(17) 0.0242(6) Uani 1 1 d . . .
H14A H 0.3552 0.9488 -0.1223 0.029 Uiso 1 1 calc R . .
C15 C 0.16076(14) 1.04640(14) 0.22679(15) 0.0162(5) Uani 1 1 d . . .
C16 C 0.10305(14) 1.07813(14) 0.28181(16) 0.0167(5) Uani 1 1 d . . .
C17 C 0.03931(15) 1.11176(15) 0.25165(17) 0.0197(5) Uani 1 1 d . . .
H17A H 0.0318 1.1126 0.1971 0.024 Uiso 1 1 calc R . .
C18 C -0.01353(14) 1.14425(15) 0.30083(16) 0.0207(5) Uani 1 1 d . . .
H18A H -0.0552 1.1685 0.2799 0.025 Uiso 1 1 calc R . .
C19 C -0.00295(14) 1.13983(15) 0.38214(16) 0.0177(5) Uani 1 1 d . . .
C20 C 0.06011(14) 1.10689(15) 0.41334(16) 0.0210(6) Uani 1 1 d . . .
H20A H 0.0666 1.1047 0.4680 0.025 Uiso 1 1 calc R . .
C21 C 0.11432(14) 1.07677(15) 0.36322(16) 0.0193(5) Uani 1 1 d . . .
H21A H 0.1578 1.0559 0.3841 0.023 Uiso 1 1 calc R . .
C22 C 0.29511(14) 1.13788(14) 0.10680(15) 0.0161(5) Uani 1 1 d . . .
C23 C 0.30761(14) 1.21953(13) 0.09400(15) 0.0155(5) Uani 1 1 d . . .
C24 C 0.25461(16) 1.26047(15) 0.05173(17) 0.0237(6) Uani 1 1 d . . .
H24A H 0.2140 1.2360 0.0288 0.028 Uiso 1 1 calc R . .
C25 C 0.26188(16) 1.33698(15) 0.04361(19) 0.0239(6) Uani 1 1 d . . .
H25A H 0.2263 1.3642 0.0155 0.029 Uiso 1 1 calc R . .
C26 C 0.32271(14) 1.37305(13) 0.07778(17) 0.0174(5) Uani 1 1 d . . .
C27 C 0.37688(15) 1.33343(14) 0.11829(16) 0.0187(5) Uani 1 1 d . . .
H27A H 0.4182 1.3580 0.1397 0.022 Uiso 1 1 calc R . .
C28 C 0.36888(14) 1.25611(14) 0.12670(16) 0.0178(5) Uani 1 1 d . . .
H28A H 0.4048 1.2289 0.1544 0.021 Uiso 1 1 calc R . .
O1 O 0.26521(10) 0.89797(9) 0.18969(12) 0.0193(4) Uani 1 1 d . . .
O2 O 0.18387(10) 0.89956(10) 0.08842(11) 0.0199(4) Uani 1 1 d . . .
O1W O 0.12928(11) 1.03583(11) -0.01849(12) 0.0258(4) Uani 1 1 d D . .
H1 H 0.0910 1.0172 -0.0383 0.039 Uiso 1 1 d RD . .
H2 H 0.1251 1.0831 -0.0277 0.039 Uiso 1 1 d RD . .
O3 O 0.38057(11) 0.96082(11) 0.10633(11) 0.0240(4) Uani 1 1 d . . .
O2W O 0.38673(11) 0.98490(11) 0.28241(12) 0.0277(5) Uani 1 1 d D . .
H3 H 0.3861 0.9467 0.3027 0.042 Uiso 1 1 d RD . .
H4 H 0.4098 1.0181 0.2950 0.042 Uiso 1 1 d RD . .
O4 O 0.29698(11) 0.97562(11) 0.00816(12) 0.0256(4) Uani 1 1 d . . .
O3W O 0.0000 1.0000 -0.09479(15) 0.0208(5) Uani 1 2 d SD . .
H5 H 0.0138 0.9593 -0.1263 0.045(10) Uiso 1 1 d RD . .
O5 O 0.33759(10) 1.10238(10) 0.15451(11) 0.0180(4) Uani 1 1 d . . .
O6 O 0.24107(10) 1.10879(9) 0.06994(13) 0.0208(4) Uani 1 1 d . . .
O7 O 0.22679(10) 1.03854(10) 0.25124(11) 0.0190(4) Uani 1 1 d . . .
O8 O 0.13850(10) 1.03056(11) 0.15749(11) 0.0197(4) Uani 1 1 d . . .
O9 O 0.16960(11) 0.55798(9) 0.19057(11) 0.0214(4) Uani 1 1 d . . .
O10 O -0.05079(9) 1.17255(11) 0.43664(12) 0.0226(4) Uani 1 1 d . . .

loop_
_atom_site_aniso_label
_atom_site_aniso_U_11
_atom_site_aniso_U_22
_atom_site_aniso_U_33
_atom_site_aniso_U_23
_atom_site_aniso_U_13
_atom_site_aniso_U_12
Cu1 0.01106(13) 0.01101(13) 0.01582(14) -0.00141(11) 0.00052(12) -0.00005(11)
Cu2 0.01120(13) 0.01079(13) 0.01525(14) -0.00094(11) 0.00027(12) -0.00097(11)
C1 0.0186(12) 0.0131(11) 0.0185(13) -0.0002(10) 0.0045(10) 0.0001(9)
C2 0.0187(12) 0.0109(11) 0.0156(12) -0.0014(9) 0.0015(9) -0.0044(9)
C3 0.0243(13) 0.0160(12) 0.0289(15) 0.0059(11) -0.0107(12) -0.0009(10)
C4 0.0251(14) 0.0169(12) 0.0319(15) 0.0029(12) -0.0117(12) -0.0100(11)
C5 0.0261(12) 0.0113(11) 0.0157(12) 0.0009(10) -0.0007(11) -0.0027(9)
C6 0.0213(13) 0.0147(12) 0.0321(15) -0.0002(11) -0.0096(12) 0.0003(10)
C7 0.0210(12) 0.0138(11) 0.0302(15) -0.0023(11) -0.0095(11) -0.0033(9)
C8 0.0191(13) 0.0127(12) 0.0307(15) -0.0025(11) 0.0096(11) -0.0016(10)
C9 0.0172(12) 0.0189(12) 0.0220(13) -0.0060(11) 0.0068(10) -0.0018(10)
C10 0.0202(13) 0.0440(17) 0.0198(14) -0.0074(13) -0.0011(11) 0.0059(13)
C11 0.0191(13) 0.0468(18) 0.0229(15) -0.0039(13) -0.0021(11) 0.0118(12)
C12 0.0121(11) 0.0211(12) 0.0213(13) -0.0034(11) 0.0018(10) 0.0025(10)
C13 0.0195(13) 0.0292(14) 0.0203(14) -0.0008(11) -0.0002(10) 0.0053(11)
C14 0.0141(12) 0.0278(14) 0.0308(15) 0.0013(12) 0.0029(11) 0.0070(11)
C15 0.0179(12) 0.0127(11) 0.0180(12) -0.0009(9) 0.0033(10) -0.0003(9)
C16 0.0147(11) 0.0152(11) 0.0203(12) -0.0002(10) 0.0033(10) 0.0013(9)
C17 0.0191(12) 0.0226(13) 0.0172(12) -0.0031(11) -0.0002(10) -0.0010(10)
C18 0.0130(11) 0.0259(13) 0.0232(14) -0.0012(11) -0.0035(10) 0.0055(10)
C19 0.0102(11) 0.0218(12) 0.0212(13) -0.0043(10) 0.0030(10) -0.0006(10)
C20 0.0177(12) 0.0279(13) 0.0172(14) -0.0023(11) -0.0007(10) 0.0033(10)
C21 0.0137(11) 0.0234(13) 0.0208(13) -0.0033(11) -0.0005(10) 0.0048(10)
C22 0.0185(12) 0.0133(11) 0.0165(12) -0.0034(10) 0.0025(10) -0.0028(9)
C23 0.0167(11) 0.0128(11) 0.0169(13) -0.0013(9) 0.0013(9) -0.0003(9)
C24 0.0220(13) 0.0163(12) 0.0327(17) -0.0008(11) -0.0088(12) -0.0056(10)
C25 0.0217(13) 0.0170(13) 0.0329(16) 0.0036(11) -0.0110(12) 0.0004(10)
C26 0.0214(12) 0.0106(10) 0.0202(13) -0.0012(10) 0.0010(11) -0.0021(9)
C27 0.0187(12) 0.0160(12) 0.0215(14) -0.0033(10) -0.0060(10) -0.0044(10)
C28 0.0188(12) 0.0158(12) 0.0188(13) 0.0000(10) -0.0027(10) 0.0007(10)
O1 0.0219(9) 0.0150(8) 0.0212(9) 0.0003(8) -0.0036(8) -0.0045(7)
O2 0.0256(9) 0.0125(8) 0.0217(10) 0.0023(7) -0.0056(8) -0.0029(7)
O1W 0.0199(9) 0.0273(10) 0.0303(11) 0.0084(9) -0.0066(8) -0.0035(8)
O3 0.0215(10) 0.0262(10) 0.0244(10) -0.0072(8) 0.0072(8) 0.0008(8)
O2W 0.0301(11) 0.0195(9) 0.0335(11) 0.0084(8) -0.0137(9) -0.0042(8)
O4 0.0218(10) 0.0271(10) 0.0279(11) -0.0031(8) 0.0109(8) 0.0047(8)
O3W 0.0230(13) 0.0180(12) 0.0213(13) 0.000 0.000 0.0014(10)
O5 0.0180(9) 0.0136(8) 0.0225(10) 0.0024(7) -0.0054(7) -0.0020(7)
O6 0.0224(9) 0.0131(8) 0.0270(10) 0.0017(8) -0.0076(9) -0.0057(7)
O7 0.0134(8) 0.0226(9) 0.0210(9) -0.0031(8) 0.0009(7) 0.0032(7)
O8 0.0108(8) 0.0278(10) 0.0204(9) -0.0045(8) 0.0033(7) 0.0001(7)
O9 0.0351(10) 0.0103(8) 0.0189(9) 0.0007(7) -0.0081(9) -0.0060(7)
O10 0.0111(8) 0.0333(10) 0.0234(10) -0.0105(9) -0.0009(8) 0.0052(7)

loop_
_geom_bond_atom_site_label_1
_geom_bond_atom_site_label_2
_geom_bond_distance
_geom_bond_site_symmetry_2
_geom_bond_publ_flag
Cu1 O1 1.9600(17) . ?
Cu1 O3 1.9610(19) . ?
Cu1 O7 1.9736(18) . ?
Cu1 O5 1.9810(18) . ?
Cu1 O2W 2.1839(19) . ?
Cu1 Cu2 2.6063(5) . ?
Cu2 O6 1.9378(17) . ?
Cu2 O2 1.9547(17) . ?
Cu2 O4 1.9612(19) . ?
Cu2 O8 1.9832(19) . ?
Cu2 O1W 2.1460(19) . ?
C1 O1 1.256(3) . ?
C1 O2 1.277(3) . ?
C1 C2 1.482(3) . ?
C2 C3 1.387(4) . ?
C2 C7 1.388(4) . ?
C3 C4 1.388(4) . ?
C3 H3A 0.9300 . ?
C4 C5 1.366(4) . ?
C4 H4A 0.9300 . ?
C5 C6 1.373(4) . ?
C5 O9 1.387(3) . ?
C6 C7 1.386(4) . ?
C6 H6A 0.9300 . ?
C7 H7A 0.9300 . ?
C8 O4 1.257(3) . ?
C8 O3 1.272(3) . ?
C8 C9 1.494(4) . ?
C9 C14 1.387(4) . ?
C9 C10 1.390(4) . ?
C10 C11 1.381(4) . ?
C10 H10A 0.9300 . ?
C11 C12 1.387(4) . ?
C11 H11A 0.9300 . ?
C12 C13 1.375(4) . ?
C12 O9 1.386(3) 3_565 ?
C13 C14 1.381(4) . ?
C13 H13A 0.9300 . ?
C14 H14A 0.9300 . ?
C15 O7 1.256(3) . ?
C15 O8 1.267(3) . ?
C15 C16 1.497(3) . ?
C16 C17 1.382(4) . ?
C16 C21 1.389(4) . ?
C17 C18 1.383(4) . ?
C17 H17A 0.9300 . ?
C18 C19 1.387(4) . ?
C18 H18A 0.9300 . ?
C19 C20 1.374(4) . ?
C19 O10 1.383(3) . ?
C20 C21 1.392(4) . ?
C20 H20A 0.9300 . ?
C21 H21A 0.9300 . ?
C22 O6 1.259(3) . ?
C22 O5 1.274(3) . ?
C22 C23 1.489(3) . ?
C23 C28 1.387(4) . ?
C23 C24 1.391(4) . ?
C24 C25 1.377(4) . ?
C24 H24A 0.9300 . ?
C25 C26 1.387(4) . ?
C25 H25A 0.9300 . ?
C26 C27 1.378(4) . ?
C26 O10 1.382(3) 8_665 ?
C27 C28 1.393(4) . ?
C27 H27A 0.9300 . ?
C28 H28A 0.9300 . ?
O1W H1 0.8295 . ?
O1W H2 0.8612 . ?
O2W H3 0.7630 . ?
O2W H4 0.7510 . ?
O3W H5 0.9329 . ?
O9 C12 1.386(3) 4_655 ?
O10 C26 1.382(3) 7_365 ?
